data_2018161
loop_
_publ_author_name
'Smith, Graham'
'Wermuth, Urs D.'

_publ_section_title
;
 Proton-transfer compounds of isonipecotamide with the aromatic
 dicarboxylic acids 4-nitrophthalic, 4,5-dichlorophthalic,
 5-nitroisophthalic and terephthalic acid
;
_journal_coeditor_code SU3064
_journal_issue 7
_journal_name_full 'Acta Crystallographica Section C'
_journal_page_first o259
_journal_page_last o264
_journal_paper_doi 10.1107/S0108270111020518
_journal_volume 67
_journal_year 2011
_chemical_formula_iupac '2C6 H13 N2 O8 + , C8 H4 O4 2- , 2H2 O'
_chemical_formula_moiety 'C8 H4 O4, 2(C6 H13 N2 O), 2(H2 O)'
_chemical_formula_sum 'C20 H34 N4 O8'
_chemical_formula_weight 458.51
_chemical_melting_point 531
_chemical_name_common 'isonipecotamide terephthalate dihydrate'
_chemical_name_systematic
;
bis(4-carbamoylpiperidinium) benzene-1,2-dicarboxylate dihydrate
;
_space_group_IT_number 2
_symmetry_cell_setting triclinic
_symmetry_space_group_name_Hall '-P 1'
_symmetry_space_group_name_H-M 'P -1'
_atom_sites_solution_hydrogens geom
_atom_sites_solution_primary direct
_atom_sites_solution_secondary difmap
_audit_creation_method SHELXL97
_cell_angle_alpha 76.429(8)
_cell_angle_beta 76.968(7)
_cell_angle_gamma 80.885(7)
_cell_formula_units_Z 1
_cell_length_a 6.5099(5)
_cell_length_b 7.7777(6)
_cell_length_c 11.6865(12)
_cell_measurement_reflns_used 3616
_cell_measurement_temperature 200(2)
_cell_measurement_theta_max 28.70
_cell_measurement_theta_min 3.37
_cell_volume 556.89(9)
_computing_cell_refinement 'CrysAlis PRO (Oxford Diffraction, 2009)'
_computing_data_collection 'CrysAlis PRO (Oxford Diffraction, 2009)'
_computing_data_reduction 'CrysAlis PRO (Oxford Diffraction, 2009)'
_computing_molecular_graphics 'PLATON (Spek, 2009)'
_computing_publication_material 'PLATON (Spek, 2009)'
_computing_structure_refinement
;
SHELXL97 (Sheldrick, 2008) within WinGX (Farrugia, 1999)
;
_computing_structure_solution 'SHELXS97 (Sheldrick, 2008)'
_diffrn_ambient_temperature 200(2)
_diffrn_measured_fraction_theta_full 0.998
_diffrn_measured_fraction_theta_max 0.998
_diffrn_measurement_device_type 'Oxford Gemini-S CCD are-detector'
_diffrn_measurement_method \w
_diffrn_radiation_monochromator graphite
_diffrn_radiation_source 'Enhance (Mo) X-ray source'
_diffrn_radiation_type MoK\a
_diffrn_radiation_wavelength 0.71073
_diffrn_reflns_av_R_equivalents 0.0236
_diffrn_reflns_av_sigmaI/netI 0.0259
_diffrn_reflns_limit_h_max 8
_diffrn_reflns_limit_h_min -8
_diffrn_reflns_limit_k_max 9
_diffrn_reflns_limit_k_min -9
_diffrn_reflns_limit_l_max 14
_diffrn_reflns_limit_l_min -14
_diffrn_reflns_number 6562
_diffrn_reflns_theta_full 26.00
_diffrn_reflns_theta_max 26.00
_diffrn_reflns_theta_min 3.39
_diffrn_standards_number 0
_exptl_absorpt_coefficient_mu 0.106
_exptl_absorpt_correction_T_max 0.990
_exptl_absorpt_correction_T_min 0.965
_exptl_absorpt_correction_type multi-scan
_exptl_absorpt_process_details '(CrysAlis PRO; Oxford Diffraction, 2009)'
_exptl_crystal_colour colourless
_exptl_crystal_density_diffrn 1.367
_exptl_crystal_density_method 'not measured'
_exptl_crystal_description needle
_exptl_crystal_F_000 246
_exptl_crystal_size_max 0.50
_exptl_crystal_size_mid 0.15
_exptl_crystal_size_min 0.08
_refine_diff_density_max 0.234
_refine_diff_density_min -0.160
_refine_ls_extinction_method none
_refine_ls_goodness_of_fit_ref 1.046
_refine_ls_hydrogen_treatment mixed
_refine_ls_matrix_type full
_refine_ls_number_parameters 169
_refine_ls_number_reflns 2177
_refine_ls_number_restraints 0
_refine_ls_restrained_S_all 1.046
_refine_ls_R_factor_all 0.0473
_refine_ls_R_factor_gt 0.0337
_refine_ls_shift/su_max 0.000
_refine_ls_shift/su_mean 0.000
_refine_ls_structure_factor_coef Fsqd
_refine_ls_weighting_details 'calc w = 1/[\s^2^(Fo^2^)+(0.0583P)^2^] where P=(Fo^2^+2Fc^2^)/3'
_refine_ls_weighting_scheme calc
_refine_ls_wR_factor_gt 0.0885
_refine_ls_wR_factor_ref 0.0926
_reflns_number_gt 1746
_reflns_number_total 2177
_reflns_threshold_expression I>2\s(I)
_cod_data_source_file su3064.cif
_cod_data_source_block IV
_cod_database_code 2018161
_cod_database_fobs_code 2018161

loop_
_symmetry_equiv_pos_as_xyz
'x, y, z'
'-x, -y, -z'

loop_
_atom_site_aniso_label
_atom_site_aniso_U_11
_atom_site_aniso_U_22
_atom_site_aniso_U_33
_atom_site_aniso_U_12
_atom_site_aniso_U_13
_atom_site_aniso_U_23
O41A 0.0233(6) 0.0260(5) 0.0360(6) -0.0110(4) -0.0049(4) -0.0025(4)
N1A 0.0258(6) 0.0174(5) 0.0238(6) -0.0098(5) -0.0039(5) 0.0023(5)
N41A 0.0265(7) 0.0181(6) 0.0404(7) -0.0075(5) -0.0037(6) 0.0048(5)
C2A 0.0183(7) 0.0237(7) 0.0260(7) -0.0069(5) -0.0031(5) -0.0011(5)
C3A 0.0180(7) 0.0175(6) 0.0245(7) -0.0032(5) -0.0041(5) 0.0010(5)
C4A 0.0195(7) 0.0175(6) 0.0180(6) -0.0055(5) -0.0034(5) -0.0012(5)
C5A 0.0181(7) 0.0184(6) 0.0266(7) -0.0032(5) -0.0012(5) -0.0012(5)
C6A 0.0262(8) 0.0166(6) 0.0346(8) -0.0017(5) -0.0035(6) -0.0013(6)
C41A 0.0228(7) 0.0185(6) 0.0171(6) -0.0063(5) 0.0006(5) -0.0023(5)
O11 0.0333(6) 0.0305(5) 0.0332(6) -0.0195(4) -0.0111(5) 0.0010(4)
O12 0.0415(6) 0.0215(5) 0.0345(6) -0.0135(4) -0.0131(5) 0.0067(4)
C1 0.0183(7) 0.0163(6) 0.0200(6) -0.0047(5) -0.0003(5) -0.0049(5)
C2 0.0238(7) 0.0163(6) 0.0245(7) -0.0040(5) -0.0073(6) 0.0013(5)
C6 0.0182(7) 0.0211(6) 0.0242(7) -0.0053(5) -0.0065(5) -0.0038(5)
C11 0.0226(7) 0.0176(6) 0.0224(7) -0.0072(5) -0.0006(5) -0.0051(5)
O1W 0.0315(6) 0.0240(5) 0.0336(6) -0.0134(4) -0.0084(5) 0.0036(4)

loop_
_atom_site_type_symbol
_atom_site_label
_atom_site_fract_x
_atom_site_fract_y
_atom_site_fract_z
_atom_site_U_iso_or_equiv
_atom_site_thermal_displace_type
_atom_site_calc_flag
_atom_site_refinement_flags
_atom_site_occupancy
O O41A 0.02732(15) 0.38666(12) 0.39711(9) 0.0283(3) Uani . . 1.000
N N1A 0.49004(18) 0.84055(14) 0.16744(10) 0.0228(3) Uani . . 1.000
N N41A 0.3297(2) 0.23446(15) 0.44750(11) 0.0301(4) Uani . . 1.000
C C2A 0.6401(2) 0.69868(17) 0.22515(12) 0.0230(4) Uani . . 1.000
C C3A 0.5391(2) 0.52630(16) 0.27457(12) 0.0208(4) Uani . . 1.000
C C4A 0.32588(19) 0.55264(16) 0.36062(11) 0.0184(4) Uani . . 1.000
C C5A 0.1803(2) 0.70710(16) 0.30251(12) 0.0220(4) Uani . . 1.000
C C6A 0.2890(2) 0.87498(17) 0.25378(13) 0.0270(4) Uani . . 1.000
C C41A 0.2150(2) 0.38311(16) 0.40264(11) 0.0200(4) Uani . . 1.000
O O11 0.37675(16) 0.82742(12) -0.04688(9) 0.0311(3) Uani . . 1.000
O O12 0.17970(16) 0.92206(12) -0.18601(9) 0.0326(3) Uani . . 1.000
C C1 0.1102(2) 0.65006(16) -0.04709(11) 0.0183(4) Uani . . 1.000
C C2 -0.0742(2) 0.63855(16) -0.08456(12) 0.0219(4) Uani . . 1.000
C C6 0.1841(2) 0.50915(16) 0.03731(11) 0.0206(4) Uani . . 1.000
C C11 0.2303(2) 0.81224(16) -0.09757(11) 0.0208(4) Uani . . 1.000
O O1W 0.79377(16) 0.11269(13) 0.41900(10) 0.0298(3) Uani . . 1.000
H H4A 0.35440 0.58400 0.43160 0.0220 Uiso calc R 1.000
H H11A 0.457(3) 0.811(2) 0.0983(15) 0.042(5) Uiso . . 1.000
H H12A 0.554(3) 0.952(2) 0.1349(16) 0.052(5) Uiso . . 1.000
H H21A 0.67890 0.73720 0.28980 0.0280 Uiso calc R 1.000
H H22A 0.76840 0.67870 0.16660 0.0280 Uiso calc R 1.000
H H31A 0.63500 0.43890 0.31670 0.0250 Uiso calc R 1.000
H H32A 0.51720 0.48040 0.20840 0.0250 Uiso calc R 1.000
H H41A 0.266(3) 0.130(2) 0.4741(17) 0.054(5) Uiso . . 1.000
H H42A 0.477(3) 0.233(2) 0.4429(15) 0.046(5) Uiso . . 1.000
H H51A 0.13640 0.67330 0.23760 0.0260 Uiso calc R 1.000
H H52A 0.05400 0.73060 0.36160 0.0260 Uiso calc R 1.000
H H61A 0.19520 0.96740 0.21370 0.0320 Uiso calc R 1.000
H H62A 0.31990 0.91630 0.31950 0.0320 Uiso calc R 1.000
H H2 -0.12420 0.73060 -0.14170 0.0260 Uiso calc R 1.000
H H6 0.30850 0.51440 0.06220 0.0250 Uiso calc R 1.000
H H11W 0.876(3) 0.189(2) 0.4192(15) 0.044(5) Uiso . . 1.000
H H12W 0.810(3) 0.102(2) 0.3396(17) 0.044(5) Uiso . . 1.000

loop_
_atom_type_symbol
_atom_type_description
_atom_type_scat_dispersion_real
_atom_type_scat_dispersion_imag
_atom_type_scat_source
C C 0.0033 0.0016 'International Tables Vol C Tables 4.2.6.8 and 6.1.1.4'
H H 0.0000 0.0000 'International Tables Vol C Tables 4.2.6.8 and 6.1.1.4'
O O 0.0106 0.0060 'International Tables Vol C Tables 4.2.6.8 and 6.1.1.4'
N N 0.0061 0.0033 'International Tables Vol C Tables 4.2.6.8 and 6.1.1.4'

loop_
_geom_angle_atom_site_label_1
_geom_angle_atom_site_label_2
_geom_angle_atom_site_label_3
_geom_angle_site_symmetry_1
_geom_angle_site_symmetry_2
_geom_angle_site_symmetry_3
_geom_angle
_geom_angle_publ_flag
H11W O1W H12W . . . 106.9(16) no
C2A N1A C6A . . . 111.57(10) no
C2A N1A H12A . . . 111.2(11) no
C6A N1A H11A . . . 109.2(12) no
C2A N1A H11A . . . 111.9(10) no
H11A N1A H12A . . . 103.9(15) no
C6A N1A H12A . . . 108.8(10) no
H41A N41A H42A . . . 120.6(15) no
C41A N41A H42A . . . 120.5(10) no
C41A N41A H41A . . . 118.5(12) no
N1A C2A C3A . . . 110.62(11) no
C2A C3A C4A . . . 112.00(11) no
C3A C4A C41A . . . 112.20(10) no
C5A C4A C41A . . . 110.45(11) no
C3A C4A C5A . . . 110.71(10) no
C4A C5A C6A . . . 111.97(11) no
N1A C6A C5A . . . 110.47(11) no
O41A C41A C4A . . . 120.74(11) no
N41A C41A C4A . . . 116.78(12) no
O41A C41A N41A . . . 122.47(12) no
N1A C2A H21A . . . 110.00 no
C3A C2A H21A . . . 110.00 no
C3A C2A H22A . . . 110.00 no
N1A C2A H22A . . . 110.00 no
H21A C2A H22A . . . 108.00 no
C2A C3A H32A . . . 109.00 no
C4A C3A H31A . . . 109.00 no
C4A C3A H32A . . . 109.00 no
H31A C3A H32A . . . 108.00 no
C2A C3A H31A . . . 109.00 no
C5A C4A H4A . . . 108.00 no
C41A C4A H4A . . . 108.00 no
C3A C4A H4A . . . 108.00 no
C4A C5A H52A . . . 109.00 no
C6A C5A H51A . . . 109.00 no
C6A C5A H52A . . . 109.00 no
H51A C5A H52A . . . 108.00 no
C4A C5A H51A . . . 109.00 no
N1A C6A H61A . . . 110.00 no
N1A C6A H62A . . . 110.00 no
C5A C6A H62A . . . 110.00 no
H61A C6A H62A . . . 108.00 no
C5A C6A H61A . . . 110.00 no
C2 C1 C6 . . . 118.76(12) no
C2 C1 C11 . . . 120.76(11) no
C6 C1 C11 . . . 120.48(12) no
C1 C2 C6 . . 2_565 120.46(12) no
C1 C6 C2 . . 2_565 120.77(12) no
O11 C11 C1 . . . 117.52(11) no
O12 C11 C1 . . . 118.61(12) no
O11 C11 O12 . . . 123.87(12) no
C1 C2 H2 . . . 120.00 no
C6 C2 H2 2_565 . . 120.00 no
C1 C6 H6 . . . 120.00 no
C2 C6 H6 2_565 . . 120.00 no

loop_
_geom_bond_atom_site_label_1
_geom_bond_atom_site_label_2
_geom_bond_site_symmetry_1
_geom_bond_site_symmetry_2
_geom_bond_distance
_geom_bond_publ_flag
O41A C41A . . 1.2336(17) no
O11 C11 . . 1.2637(17) no
O12 C11 . . 1.2476(16) no
O1W H12W . . 0.932(19) no
O1W H11W . . 0.861(18) no
N1A C6A . . 1.4909(18) no
N1A C2A . . 1.4943(18) no
N41A C41A . . 1.3370(18) no
N1A H12A . . 0.979(17) no
N1A H11A . . 0.966(17) no
N41A H42A . . 0.95(2) no
N41A H41A . . 0.927(17) no
C2A C3A . . 1.5192(19) no
C3A C4A . . 1.5353(18) no
C4A C5A . . 1.5327(18) no
C4A C41A . . 1.5292(18) no
C5A C6A . . 1.5139(19) no
C2A H22A . . 0.9700 no
C2A H21A . . 0.9700 no
C3A H31A . . 0.9700 no
C3A H32A . . 0.9700 no
C4A H4A . . 0.9800 no
C5A H52A . . 0.9700 no
C5A H51A . . 0.9700 no
C6A H61A . . 0.9700 no
C6A H62A . . 0.9700 no
C1 C6 . . 1.3947(18) no
C1 C11 . . 1.5184(18) no
C1 C2 . . 1.3894(19) no
C2 C6 . 2_565 1.3860(18) no
C2 H2 . . 0.9300 no
C6 H6 . . 0.9300 no

loop_
_geom_hbond_atom_site_label_D
_geom_hbond_atom_site_label_H
_geom_hbond_atom_site_label_A
_geom_hbond_site_symmetry_A
_geom_hbond_distance_DH
_geom_hbond_distance_HA
_geom_hbond_distance_DA
_geom_hbond_angle_DHA
_geom_hbond_publ_flag
N1A H11A O11 . 0.966(17) 1.856(18) 2.7937(16) 162.9(14) yes
N1A H12A O11 2_675 0.979(17) 1.847(17) 2.8030(15) 164.7(17) yes
N1A H12A O12 2_675 0.979(17) 2.367(19) 3.1200(16) 133.3(14) yes
N41A H41A O1W 2_656 0.927(17) 2.045(17) 2.9181(16) 156.5(17) yes
N41A H42A O1W . 0.95(2) 2.111(19) 2.9870(17) 153.2(14) yes
O1W H11W O41A 1_655 0.861(18) 1.892(18) 2.7410(15) 168.7(17) yes
O1W H12W O12 2_665 0.932(19) 1.833(19) 2.7632(15) 175.6(19) yes
C6A H61A O12 2_575 0.97 2.52 3.3773(18) 147 no

loop_
_geom_torsion_atom_site_label_1
_geom_torsion_atom_site_label_2
_geom_torsion_atom_site_label_3
_geom_torsion_atom_site_label_4
_geom_torsion_site_symmetry_1
_geom_torsion_site_symmetry_2
_geom_torsion_site_symmetry_3
_geom_torsion_site_symmetry_4
_geom_torsion
_geom_torsion_publ_flag
C6A N1A C2A C3A . . . . 58.63(14) no
C2A N1A C6A C5A . . . . -59.19(14) no
N1A C2A C3A C4A . . . . -54.73(14) no
C2A C3A C4A C5A . . . . 51.45(14) no
C2A C3A C4A C41A . . . . 175.35(11) no
C3A C4A C5A C6A . . . . -52.06(14) no
C41A C4A C5A C6A . . . . -176.96(11) no
C3A C4A C41A O41A . . . . -130.14(13) no
C3A C4A C41A N41A . . . . 51.36(15) no
C5A C4A C41A O41A . . . . -6.10(16) no
C5A C4A C41A N41A . . . . 175.41(11) no
C4A C5A C6A N1A . . . . 55.90(14) no
C6 C1 C2 C6 . . . 2_565 1.03(19) no
C11 C1 C2 C6 . . . 2_565 -179.41(12) no
C2 C1 C6 C2 . . . 2_565 -1.03(19) no
C11 C1 C6 C2 . . . 2_565 179.41(12) no
C2 C1 C11 O11 . . . . 169.25(12) no
C2 C1 C11 O12 . . . . -10.82(18) no
C6 C1 C11 O11 . . . . -11.19(18) no
C6 C1 C11 O12 . . . . 168.74(12) no
C1 C2 C6 C1 . . 2_565 2_565 -1.05(19) no
